data_4074303
loop_
_publ_author_name
'Meredith, M. Brett'
'Crisp, Jeffrey A.'
'Brady, Erik D.'
'Hanusa, Timothy P.'
'Yee, Gordon T.'
'Brooks, Neil R.'
'Kucera, Benjamin E.'
'Young, Victor G.'

_publ_section_title
;
 High-Spin and Spin-Crossover Behavior in Monomethylated
 Bis(indenyl)chromium(II) Complexes
;
_journal_issue 21
_journal_name_full Organometallics
_journal_page_first 4945
_journal_paper_doi 10.1021/om060534u
_journal_volume 25
_journal_year 2006
_chemical_formula_moiety 'C20 H18 Cr'
_chemical_formula_sum 'C20 H18 Cr'
_chemical_formula_weight 310.34
_chemical_name_common 03012a
_chemical_name_systematic
; 
 ? 
;
_space_group_IT_number 14
_symmetry_cell_setting monoclinic
_symmetry_space_group_name_Hall '-P 2ybc'
_symmetry_space_group_name_H-M 'P 1 21/c 1'
_atom_sites_solution_hydrogens geom
_atom_sites_solution_primary direct
_atom_sites_solution_secondary difmap
_audit_creation_method SHELXL-97
_cell_angle_alpha 90.00
_cell_angle_beta 96.179(5)
_cell_angle_gamma 90.00
_cell_formula_units_Z 4
_cell_length_a 12.438(4)
_cell_length_b 9.792(3)
_cell_length_c 12.739(4)
_cell_measurement_reflns_used 5950
_cell_measurement_temperature 298(2)
_cell_measurement_theta_max 25.03
_cell_measurement_theta_min 2.645
_cell_volume 1542.5(8)
_computing_cell_refinement 'Bruker SMART'
_computing_data_collection 'Bruker SMART'
_computing_data_reduction 'Bruker SAINT'
_computing_molecular_graphics 'Bruker SHELXTL'
_computing_publication_material 'Bruker SHELXTL'
_computing_structure_refinement 'SHELXL-97 (Sheldrick, 1997)'
_computing_structure_solution 'SHELXS-97 (Sheldrick, 1990)'
_diffrn_ambient_temperature 298(2)
_diffrn_measured_fraction_theta_full 0.996
_diffrn_measured_fraction_theta_max 0.996
_diffrn_measurement_device_type 'CCD area detector'
_diffrn_measurement_method 'phi and omega scans'
_diffrn_radiation_monochromator graphite
_diffrn_radiation_source 'normal-focus sealed tube'
_diffrn_radiation_type MoK\a
_diffrn_radiation_wavelength 0.71073
_diffrn_reflns_av_R_equivalents 0.0229
_diffrn_reflns_av_sigmaI/netI 0.0183
_diffrn_reflns_limit_h_max 14
_diffrn_reflns_limit_h_min -14
_diffrn_reflns_limit_k_max 11
_diffrn_reflns_limit_k_min 0
_diffrn_reflns_limit_l_max 15
_diffrn_reflns_limit_l_min 0
_diffrn_reflns_number 11384
_diffrn_reflns_theta_full 25.03
_diffrn_reflns_theta_max 25.03
_diffrn_reflns_theta_min 1.65
_exptl_absorpt_coefficient_mu 0.732
_exptl_absorpt_correction_T_max 0.8383
_exptl_absorpt_correction_T_min 0.7585
_exptl_absorpt_correction_type multi-scan
_exptl_absorpt_process_details 'SADABS V2.03 (Sheldrick, 2002)'
_exptl_crystal_colour Grey
_exptl_crystal_density_diffrn 1.336
_exptl_crystal_density_meas ?
_exptl_crystal_density_method 'not measured'
_exptl_crystal_description Block
_exptl_crystal_F_000 648
_exptl_crystal_size_max 0.40
_exptl_crystal_size_mid 0.40
_exptl_crystal_size_min 0.25
_refine_diff_density_max 1.060
_refine_diff_density_min -0.257
_refine_diff_density_rms 0.061
_refine_ls_extinction_method none
_refine_ls_goodness_of_fit_ref 1.063
_refine_ls_hydrogen_treatment constr
_refine_ls_matrix_type full
_refine_ls_number_parameters 192
_refine_ls_number_reflns 2715
_refine_ls_number_restraints 0
_refine_ls_restrained_S_all 1.063
_refine_ls_R_factor_all 0.0587
_refine_ls_R_factor_gt 0.0475
_refine_ls_shift/su_max 0.000
_refine_ls_shift/su_mean 0.000
_refine_ls_structure_factor_coef Fsqd
_refine_ls_weighting_details 'calc w=1/[\s^2^(Fo^2^)+(0.0806P)^2^+0.8363P] where P=(Fo^2^+2Fc^2^)/3'
_refine_ls_weighting_scheme calc
_refine_ls_wR_factor_gt 0.1324
_refine_ls_wR_factor_ref 0.1432
_reflns_number_gt 2204
_reflns_number_total 2715
_reflns_threshold_expression >2sigma(I)
_cod_data_source_file om060534usi20060619_104137.cif
_cod_data_source_block 03012a
_cod_depositor_comments
;
The following automatic conversions were performed:

'_symmetry_cell_setting' value 'Monoclinic' changed to 'monoclinic'
according to /home/saulius/struct/CIF-dictionaries/cif_core.dic
dictionary named 'cif_core.dic' version 2.4.1 from 2010-06-29.

Automatic conversion script
Id: cif_fix_values 1715 2011-07-08 13:25:40Z adriana 

The following automatic conversions were performed:

'_exptl_crystal_density_meas' value 'not measured' was changed to '?'
- the value is perceived as not measured.

Automatic conversion script
Id: cif_fix_values 3008 2015-01-20 13:52:24Z robertas 
;
_cod_original_cell_volume 1542.6(7)
_cod_original_sg_symbol_H-M P2(1)/c
_cod_database_code 4074303

loop_
_symmetry_equiv_pos_as_xyz
'x, y, z'
'-x, y+1/2, -z+1/2'
'-x, -y, -z'
'x, -y-1/2, z-1/2'

loop_
_atom_site_label
_atom_site_type_symbol
_atom_site_fract_x
_atom_site_fract_y
_atom_site_fract_z
_atom_site_U_iso_or_equiv
_atom_site_adp_type
_atom_site_occupancy
_atom_site_symmetry_multiplicity
_atom_site_calc_flag
_atom_site_refinement_flags
Cr1 Cr 0.80913(4) 0.09018(5) 0.66940(4) 0.0580(2) Uani 1 1 d .
C1 C 0.7274(3) -0.0123(3) 0.7951(3) 0.0641(8) Uani 1 1 d .
C2 C 0.8297(3) 0.0304(4) 0.8360(3) 0.0745(9) Uani 1 1 d .
H2A H 0.8436 0.0942 0.8898 0.089 Uiso 1 1 calc R
C3 C 0.9090(3) -0.0357(4) 0.7853(3) 0.0702(9) Uani 1 1 d .
H3A H 0.9830 -0.0187 0.7949 0.084 Uiso 1 1 calc R
C4 C 0.8548(3) -0.1351(3) 0.7153(3) 0.0638(8) Uani 1 1 d .
C5 C 0.8927(4) -0.2301(4) 0.6458(4) 0.0952(14) Uani 1 1 d .
H5A H 0.9665 -0.2393 0.6410 0.114 Uiso 1 1 calc R
C6 C 0.8218(7) -0.3074(5) 0.5867(4) 0.123(2) Uani 1 1 d .
H6A H 0.8471 -0.3713 0.5413 0.147 Uiso 1 1 calc R
C7 C 0.7095(7) -0.2950(5) 0.5909(4) 0.130(3) Uani 1 1 d .
H7A H 0.6623 -0.3504 0.5483 0.156 Uiso 1 1 calc R
C8 C 0.6687(4) -0.2018(4) 0.6575(3) 0.0934(14) Uani 1 1 d .
H8A H 0.5946 -0.1934 0.6603 0.112 Uiso 1 1 calc R
C9 C 0.7420(3) -0.1205(3) 0.7205(2) 0.0581(7) Uani 1 1 d .
C10 C 0.6215(4) 0.0346(5) 0.8293(4) 0.1027(14) Uani 1 1 d .
H10A H 0.6033 -0.0213 0.8867 0.154 Uiso 1 1 calc R
H10B H 0.5659 0.0269 0.7712 0.154 Uiso 1 1 calc R
H10C H 0.6277 0.1281 0.8518 0.154 Uiso 1 1 calc R
C11 C 0.7096(3) 0.2526(3) 0.5822(2) 0.0625(8) Uani 1 1 d .
C12 C 0.8141(3) 0.3025(3) 0.6137(3) 0.0697(9) Uani 1 1 d .
H12A H 0.8303 0.3751 0.6597 0.084 Uiso 1 1 calc R
C13 C 0.8903(3) 0.2254(3) 0.5648(2) 0.0593(7) Uani 1 1 d .
H13A H 0.9651 0.2333 0.5771 0.071 Uiso 1 1 calc R
C14 C 0.8319(2) 0.1326(3) 0.4926(2) 0.0505(6) Uani 1 1 d .
C15 C 0.8642(3) 0.0335(3) 0.4223(2) 0.0620(8) Uani 1 1 d .
H15A H 0.9371 0.0213 0.4147 0.074 Uiso 1 1 calc R
C16 C 0.7886(3) -0.0439(4) 0.3657(3) 0.0737(9) Uani 1 1 d .
H16A H 0.8103 -0.1087 0.3189 0.088 Uiso 1 1 calc R
C17 C 0.6784(3) -0.0286(4) 0.3760(3) 0.0769(10) Uani 1 1 d .
H17A H 0.6282 -0.0835 0.3363 0.092 Uiso 1 1 calc R
C18 C 0.6433(3) 0.0659(4) 0.4438(3) 0.0683(9) Uani 1 1 d .
H18A H 0.5700 0.0752 0.4505 0.082 Uiso 1 1 calc R
C19 C 0.7200(2) 0.1490(3) 0.5034(2) 0.0521(7) Uani 1 1 d .
C20 C 0.6055(3) 0.3067(4) 0.6139(3) 0.0887(12) Uani 1 1 d .
H20A H 0.5738 0.3683 0.5606 0.133 Uiso 1 1 calc R
H20B H 0.6190 0.3544 0.6798 0.133 Uiso 1 1 calc R
H20C H 0.5567 0.2323 0.6216 0.133 Uiso 1 1 calc R

loop_
_atom_site_aniso_label
_atom_site_aniso_U_11
_atom_site_aniso_U_22
_atom_site_aniso_U_33
_atom_site_aniso_U_23
_atom_site_aniso_U_13
_atom_site_aniso_U_12
Cr1 0.0594(3) 0.0591(3) 0.0573(3) 0.0160(2) 0.0144(2) 0.0063(2)
C1 0.0672(19) 0.066(2) 0.0613(18) 0.0145(15) 0.0179(15) -0.0026(15)
C2 0.089(2) 0.075(2) 0.0571(19) -0.0034(17) -0.0017(17) -0.0121(19)
C3 0.0593(18) 0.071(2) 0.078(2) 0.0123(18) -0.0043(16) -0.0024(16)
C4 0.083(2) 0.0477(16) 0.0617(18) 0.0170(14) 0.0137(16) 0.0061(15)
C5 0.144(4) 0.049(2) 0.100(3) 0.020(2) 0.048(3) 0.022(2)
C6 0.242(8) 0.049(2) 0.082(3) 0.000(2) 0.040(4) 0.001(4)
C7 0.239(8) 0.060(3) 0.079(3) 0.007(2) -0.041(4) -0.050(4)
C8 0.110(3) 0.067(2) 0.094(3) 0.028(2) -0.027(2) -0.031(2)
C9 0.0724(19) 0.0483(16) 0.0528(16) 0.0141(13) 0.0024(14) -0.0081(14)
C10 0.088(3) 0.113(3) 0.116(3) 0.026(3) 0.049(3) 0.008(3)
C11 0.069(2) 0.0548(17) 0.0653(19) 0.0058(15) 0.0157(15) 0.0132(15)
C12 0.080(2) 0.0549(18) 0.075(2) -0.0141(16) 0.0102(17) -0.0029(16)
C13 0.0563(17) 0.0563(17) 0.0661(18) 0.0007(14) 0.0106(14) -0.0044(13)
C14 0.0577(16) 0.0478(14) 0.0472(15) 0.0069(12) 0.0110(12) 0.0019(12)
C15 0.0734(19) 0.0602(18) 0.0544(17) 0.0039(14) 0.0163(14) 0.0085(15)
C16 0.103(3) 0.065(2) 0.0536(18) -0.0081(16) 0.0095(18) 0.0031(19)
C17 0.093(3) 0.073(2) 0.062(2) -0.0062(18) -0.0077(18) -0.015(2)
C18 0.0585(18) 0.079(2) 0.066(2) 0.0141(17) -0.0023(15) -0.0029(16)
C19 0.0586(17) 0.0480(15) 0.0496(15) 0.0076(12) 0.0061(12) 0.0037(13)
C20 0.084(3) 0.090(3) 0.097(3) 0.003(2) 0.031(2) 0.031(2)

loop_
_atom_type_symbol
_atom_type_description
_atom_type_scat_dispersion_real
_atom_type_scat_dispersion_imag
_atom_type_scat_source
C C 0.0033 0.0016 'International Tables Vol C Tables 4.2.6.8 and 6.1.1.4'
H H 0.0000 0.0000 'International Tables Vol C Tables 4.2.6.8 and 6.1.1.4'
Cr Cr 0.3209 0.6236 'International Tables Vol C Tables 4.2.6.8 and 6.1.1.4'

loop_
_geom_angle_atom_site_label_1
_geom_angle_atom_site_label_2
_geom_angle_atom_site_label_3
_geom_angle
C2 Cr1 C12 124.12(14)
C2 Cr1 C13 137.29(13)
C12 Cr1 C13 37.35(12)
C2 Cr1 C3 37.05(14)
C12 Cr1 C3 135.41(13)
C13 Cr1 C3 118.73(13)
C2 Cr1 C1 36.58(13)
C12 Cr1 C1 133.54(13)
C13 Cr1 C1 169.16(13)
C3 Cr1 C1 62.20(13)
C2 Cr1 C11 132.26(14)
C12 Cr1 C11 36.94(12)
C13 Cr1 C11 62.39(12)
C3 Cr1 C11 166.81(13)
C1 Cr1 C11 114.01(12)
C2 Cr1 C4 60.34(13)
C12 Cr1 C4 163.43(13)
C13 Cr1 C4 127.20(12)
C3 Cr1 C4 36.78(13)
C1 Cr1 C4 60.80(12)
C11 Cr1 C4 154.50(13)
C2 Cr1 C14 165.41(13)
C12 Cr1 C14 60.71(12)
C13 Cr1 C14 36.68(11)
C3 Cr1 C14 128.86(12)
C1 Cr1 C14 152.31(12)
C11 Cr1 C14 60.85(10)
C4 Cr1 C14 110.94(11)
C2 Cr1 C9 60.22(12)
C12 Cr1 C9 160.82(13)
C13 Cr1 C9 153.97(12)
C3 Cr1 C9 60.87(12)
C1 Cr1 C9 36.82(12)
C11 Cr1 C9 124.69(12)
C4 Cr1 C9 35.32(12)
C14 Cr1 C9 120.52(11)
C2 Cr1 C19 158.73(13)
C12 Cr1 C19 60.33(12)
C13 Cr1 C19 60.66(11)
C3 Cr1 C19 156.58(13)
C1 Cr1 C19 123.38(11)
C11 Cr1 C19 36.54(11)
C4 Cr1 C19 122.34(11)
C14 Cr1 C19 35.31(10)
C9 Cr1 C19 108.55(11)
C2 C1 C9 107.0(3)
C2 C1 C10 126.6(4)
C9 C1 C10 126.1(3)
C2 C1 Cr1 70.31(19)
C9 C1 Cr1 76.05(18)
C10 C1 Cr1 123.6(3)
C1 C2 C3 110.6(3)
C1 C2 Cr1 73.11(19)
C3 C2 Cr1 72.0(2)
C1 C2 H2A 124.7
C3 C2 H2A 124.7
Cr1 C2 H2A 121.8
C2 C3 C4 107.1(3)
C2 C3 Cr1 71.0(2)
C4 C3 Cr1 76.71(18)
C2 C3 H3A 126.5
C4 C3 H3A 126.5
Cr1 C3 H3A 117.9
C5 C4 C9 119.9(4)
C5 C4 C3 132.4(4)
C9 C4 C3 107.6(3)
C5 C4 Cr1 124.0(2)
C9 C4 Cr1 72.63(17)
C3 C4 Cr1 66.51(18)
C6 C5 C4 119.1(5)
C6 C5 H5A 120.4
C4 C5 H5A 120.4
C5 C6 C7 121.9(5)
C5 C6 H6A 119.0
C7 C6 H6A 119.0
C8 C7 C6 120.8(4)
C8 C7 H7A 119.6
C6 C7 H7A 119.6
C7 C8 C9 118.1(5)
C7 C8 H8A 121.0
C9 C8 H8A 121.0
C8 C9 C4 120.1(4)
C8 C9 C1 132.5(4)
C4 C9 C1 107.3(3)
C8 C9 Cr1 124.9(2)
C4 C9 Cr1 72.05(17)
C1 C9 Cr1 67.13(16)
C1 C10 H10A 109.5
C1 C10 H10B 109.5
H10A C10 H10B 109.5
C1 C10 H10C 109.5
H10A C10 H10C 109.5
H10B C10 H10C 109.5
C12 C11 C19 107.1(3)
C12 C11 C20 126.9(3)
C19 C11 C20 125.7(3)
C12 C11 Cr1 70.13(19)
C19 C11 Cr1 76.06(16)
C20 C11 Cr1 124.6(2)
C11 C12 C13 109.4(3)
C11 C12 Cr1 72.93(18)
C13 C12 Cr1 71.34(19)
C11 C12 H12A 125.3
C13 C12 H12A 125.3
Cr1 C12 H12A 122.1
C12 C13 C14 107.7(3)
C12 C13 Cr1 71.3(2)
C14 C13 Cr1 76.89(16)
C12 C13 H13A 126.1
C14 C13 H13A 126.1
Cr1 C13 H13A 117.7
C15 C14 C19 119.3(3)
C15 C14 C13 133.2(3)
C19 C14 C13 107.4(3)
C15 C14 Cr1 124.3(2)
C19 C14 Cr1 72.84(16)
C13 C14 Cr1 66.43(16)
C16 C15 C14 119.6(3)
C16 C15 H15A 120.2
C14 C15 H15A 120.2
C15 C16 C17 121.4(3)
C15 C16 H16A 119.3
C17 C16 H16A 119.3
C18 C17 C16 120.9(3)
C18 C17 H17A 119.6
C16 C17 H17A 119.6
C17 C18 C19 119.1(3)
C17 C18 H18A 120.4
C19 C18 H18A 120.4
C18 C19 C14 119.6(3)
C18 C19 C11 132.3(3)
C14 C19 C11 108.1(3)
C18 C19 Cr1 124.6(2)
C14 C19 Cr1 71.85(15)
C11 C19 Cr1 67.39(16)
C11 C20 H20A 109.5
C11 C20 H20B 109.5
H20A C20 H20B 109.5
C11 C20 H20C 109.5
H20A C20 H20C 109.5
H20B C20 H20C 109.5

loop_
_geom_bond_atom_site_label_1
_geom_bond_atom_site_label_2
_geom_bond_distance
Cr1 C2 2.190(4)
Cr1 C12 2.199(4)
Cr1 C13 2.200(3)
Cr1 C3 2.202(3)
Cr1 C1 2.226(3)
Cr1 C11 2.236(3)
Cr1 C4 2.337(3)
Cr1 C14 2.338(3)
Cr1 C9 2.344(3)
Cr1 C19 2.351(3)
C1 C2 1.386(5)
C1 C9 1.448(5)
C1 C10 1.503(5)
C2 C3 1.395(5)
C2 H2A 0.9300
C3 C4 1.438(5)
C3 H3A 0.9300
C4 C5 1.400(5)
C4 C9 1.420(5)
C5 C6 1.332(8)
C5 H5A 0.9300
C6 C7 1.409(8)
C6 H6A 0.9300
C7 C8 1.379(8)
C7 H7A 0.9300
C8 C9 1.397(5)
C8 H8A 0.9300
C10 H10A 0.9600
C10 H10B 0.9600
C10 H10C 0.9600
C11 C12 1.406(5)
C11 C19 1.442(4)
C11 C20 1.495(4)
C12 C13 1.409(5)
C12 H12A 0.9300
C13 C14 1.434(4)
C13 H13A 0.9300
C14 C15 1.408(4)
C14 C19 1.422(4)
C15 C16 1.354(5)
C15 H15A 0.9300
C16 C17 1.399(6)
C16 H16A 0.9300
C17 C18 1.369(5)
C17 H17A 0.9300
C18 C19 1.412(4)
C18 H18A 0.9300
C20 H20A 0.9600
C20 H20B 0.9600
C20 H20C 0.9600

loop_
_geom_torsion_atom_site_label_1
_geom_torsion_atom_site_label_2
_geom_torsion_atom_site_label_3
_geom_torsion_atom_site_label_4
_geom_torsion
C12 Cr1 C1 C2 -91.0(3)
C13 Cr1 C1 C2 -61.3(7)
C3 Cr1 C1 C2 36.5(2)
C11 Cr1 C1 C2 -129.4(2)
C4 Cr1 C1 C2 78.6(2)
C14 Cr1 C1 C2 158.0(3)
C9 Cr1 C1 C2 114.2(3)
C19 Cr1 C1 C2 -170.0(2)
C2 Cr1 C1 C9 -114.2(3)
C12 Cr1 C1 C9 154.8(2)
C13 Cr1 C1 C9 -175.4(6)
C3 Cr1 C1 C9 -77.7(2)
C11 Cr1 C1 C9 116.40(19)
C4 Cr1 C1 C9 -35.60(18)
C14 Cr1 C1 C9 43.8(3)
C19 Cr1 C1 C9 75.8(2)
C2 Cr1 C1 C10 121.6(4)
C12 Cr1 C1 C10 30.5(4)
C13 Cr1 C1 C10 60.3(8)
C3 Cr1 C1 C10 158.1(4)
C11 Cr1 C1 C10 -7.9(4)
C4 Cr1 C1 C10 -159.9(4)
C14 Cr1 C1 C10 -80.5(4)
C9 Cr1 C1 C10 -124.3(4)
C19 Cr1 C1 C10 -48.4(4)
C9 C1 C2 C3 5.2(4)
C10 C1 C2 C3 179.6(3)
Cr1 C1 C2 C3 -62.6(3)
C9 C1 C2 Cr1 67.8(2)
C10 C1 C2 Cr1 -117.8(4)
C12 Cr1 C2 C1 118.9(2)
C13 Cr1 C2 C1 165.9(2)
C3 Cr1 C2 C1 -119.1(3)
C11 Cr1 C2 C1 72.4(3)
C4 Cr1 C2 C1 -79.9(2)
C14 Cr1 C2 C1 -136.2(4)
C9 Cr1 C2 C1 -39.0(2)
C19 Cr1 C2 C1 23.6(5)
C12 Cr1 C2 C3 -122.0(2)
C13 Cr1 C2 C3 -75.0(3)
C1 Cr1 C2 C3 119.1(3)
C11 Cr1 C2 C3 -168.5(2)
C4 Cr1 C2 C3 39.2(2)
C14 Cr1 C2 C3 -17.1(6)
C9 Cr1 C2 C3 80.0(2)
C19 Cr1 C2 C3 142.7(3)
C1 C2 C3 C4 -5.6(4)
Cr1 C2 C3 C4 -68.9(2)
C1 C2 C3 Cr1 63.3(3)
C12 Cr1 C3 C2 89.0(3)
C13 Cr1 C3 C2 131.7(2)
C1 Cr1 C3 C2 -36.1(2)
C11 Cr1 C3 C2 40.4(6)
C4 Cr1 C3 C2 -113.6(3)
C14 Cr1 C3 C2 174.54(19)
C9 Cr1 C3 C2 -78.1(2)
C19 Cr1 C3 C2 -146.4(3)
C2 Cr1 C3 C4 113.6(3)
C12 Cr1 C3 C4 -157.4(2)
C13 Cr1 C3 C4 -114.7(2)
C1 Cr1 C3 C4 77.5(2)
C11 Cr1 C3 C4 154.0(5)
C14 Cr1 C3 C4 -71.9(2)
C9 Cr1 C3 C4 35.45(19)
C19 Cr1 C3 C4 -32.8(4)
C2 C3 C4 C5 -179.6(3)
Cr1 C3 C4 C5 115.4(4)
C2 C3 C4 C9 3.7(4)
Cr1 C3 C4 C9 -61.3(2)
C2 C3 C4 Cr1 65.0(2)
C2 Cr1 C4 C5 -165.9(4)
C12 Cr1 C4 C5 -55.4(6)
C13 Cr1 C4 C5 -36.9(4)
C3 Cr1 C4 C5 -126.5(5)
C1 Cr1 C4 C5 151.9(4)
C11 Cr1 C4 C5 67.0(5)
C14 Cr1 C4 C5 1.1(4)
C9 Cr1 C4 C5 114.7(4)
C19 Cr1 C4 C5 38.8(4)
C2 Cr1 C4 C9 79.4(2)
C12 Cr1 C4 C9 -170.2(4)
C13 Cr1 C4 C9 -151.64(18)
C3 Cr1 C4 C9 118.8(3)
C1 Cr1 C4 C9 37.12(18)
C11 Cr1 C4 C9 -47.8(3)
C14 Cr1 C4 C9 -113.60(18)
C19 Cr1 C4 C9 -76.0(2)
C2 Cr1 C4 C3 -39.4(2)
C12 Cr1 C4 C3 71.0(5)
C13 Cr1 C4 C3 89.6(2)
C1 Cr1 C4 C3 -81.7(2)
C11 Cr1 C4 C3 -166.6(3)
C14 Cr1 C4 C3 127.6(2)
C9 Cr1 C4 C3 -118.8(3)
C19 Cr1 C4 C3 165.2(2)
C9 C4 C5 C6 -1.1(5)
C3 C4 C5 C6 -177.5(4)
Cr1 C4 C5 C6 -89.5(4)
C4 C5 C6 C7 0.9(7)
C5 C6 C7 C8 -0.2(8)
C6 C7 C8 C9 -0.1(6)
C7 C8 C9 C4 -0.1(5)
C7 C8 C9 C1 177.9(4)
C7 C8 C9 Cr1 88.2(4)
C5 C4 C9 C8 0.8(4)
C3 C4 C9 C8 177.9(3)
Cr1 C4 C9 C8 120.5(3)
C5 C4 C9 C1 -177.8(3)
C3 C4 C9 C1 -0.6(3)
Cr1 C4 C9 C1 -58.0(2)
C5 C4 C9 Cr1 -119.7(3)
C3 C4 C9 Cr1 57.5(2)
C2 C1 C9 C8 179.0(3)
C10 C1 C9 C8 4.5(6)
Cr1 C1 C9 C8 -117.1(3)
C2 C1 C9 C4 -2.8(3)
C10 C1 C9 C4 -177.2(3)
Cr1 C1 C9 C4 61.2(2)
C2 C1 C9 Cr1 -63.9(2)
C10 C1 C9 Cr1 121.6(4)
C2 Cr1 C9 C8 165.6(4)
C12 Cr1 C9 C8 56.8(6)
C13 Cr1 C9 C8 -55.1(5)
C3 Cr1 C9 C8 -151.6(4)
C1 Cr1 C9 C8 126.8(4)
C11 Cr1 C9 C8 42.5(4)
C4 Cr1 C9 C8 -114.7(4)
C14 Cr1 C9 C8 -31.3(4)
C19 Cr1 C9 C8 5.5(4)
C2 Cr1 C9 C4 -79.7(2)
C12 Cr1 C9 C4 171.5(3)
C13 Cr1 C9 C4 59.6(3)
C3 Cr1 C9 C4 -36.9(2)
C1 Cr1 C9 C4 -118.5(3)
C11 Cr1 C9 C4 157.19(18)
C14 Cr1 C9 C4 83.4(2)
C19 Cr1 C9 C4 120.17(19)
C2 Cr1 C9 C1 38.8(2)
C12 Cr1 C9 C1 -70.0(4)
C13 Cr1 C9 C1 178.0(2)
C3 Cr1 C9 C1 81.6(2)
C11 Cr1 C9 C1 -84.3(2)
C4 Cr1 C9 C1 118.5(3)
C14 Cr1 C9 C1 -158.08(18)
C19 Cr1 C9 C1 -121.35(19)
C2 Cr1 C11 C12 93.0(2)
C13 Cr1 C11 C12 -37.15(19)
C3 Cr1 C11 C12 61.2(6)
C1 Cr1 C11 C12 131.5(2)
C4 Cr1 C11 C12 -156.4(3)
C14 Cr1 C11 C12 -79.0(2)
C9 Cr1 C11 C12 172.24(19)
C19 Cr1 C11 C12 -114.3(3)
C2 Cr1 C11 C19 -152.70(19)
C12 Cr1 C11 C19 114.3(3)
C13 Cr1 C11 C19 77.12(18)
C3 Cr1 C11 C19 175.5(5)
C1 Cr1 C11 C19 -114.24(19)
C4 Cr1 C11 C19 -42.1(3)
C14 Cr1 C11 C19 35.24(16)
C9 Cr1 C11 C19 -73.5(2)
C2 Cr1 C11 C20 -28.7(4)
C12 Cr1 C11 C20 -121.8(4)
C13 Cr1 C11 C20 -158.9(4)
C3 Cr1 C11 C20 -60.6(7)
C1 Cr1 C11 C20 9.7(4)
C4 Cr1 C11 C20 81.8(4)
C14 Cr1 C11 C20 159.2(4)
C9 Cr1 C11 C20 50.5(4)
C19 Cr1 C11 C20 124.0(4)
C19 C11 C12 C13 -5.3(4)
C20 C11 C12 C13 -178.7(3)
Cr1 C11 C12 C13 62.4(2)
C19 C11 C12 Cr1 -67.7(2)
C20 C11 C12 Cr1 118.9(3)
C2 Cr1 C12 C11 -116.8(2)
C13 Cr1 C12 C11 118.1(3)
C3 Cr1 C12 C11 -163.5(2)
C1 Cr1 C12 C11 -70.7(2)
C4 Cr1 C12 C11 142.8(4)
C14 Cr1 C12 C11 79.4(2)
C9 Cr1 C12 C11 -19.8(5)
C19 Cr1 C12 C11 38.66(18)
C2 Cr1 C12 C13 125.1(2)
C3 Cr1 C12 C13 78.4(3)
C1 Cr1 C12 C13 171.14(18)
C11 Cr1 C12 C13 -118.1(3)
C4 Cr1 C12 C13 24.7(5)
C14 Cr1 C12 C13 -38.68(18)
C9 Cr1 C12 C13 -137.9(3)
C19 Cr1 C12 C13 -79.5(2)
C11 C12 C13 C14 5.5(4)
Cr1 C12 C13 C14 68.9(2)
C11 C12 C13 Cr1 -63.4(2)
C2 Cr1 C13 C12 -86.8(3)
C3 Cr1 C13 C12 -128.3(2)
C1 Cr1 C13 C12 -36.4(7)
C11 Cr1 C13 C12 36.75(19)
C4 Cr1 C13 C12 -171.40(19)
C14 Cr1 C13 C12 114.2(3)
C9 Cr1 C13 C12 149.9(3)
C19 Cr1 C13 C12 78.5(2)
C2 Cr1 C13 C14 159.1(2)
C12 Cr1 C13 C14 -114.2(3)
C3 Cr1 C13 C14 117.51(19)
C1 Cr1 C13 C14 -150.5(6)
C11 Cr1 C13 C14 -77.41(18)
C4 Cr1 C13 C14 74.4(2)
C9 Cr1 C13 C14 35.7(3)
C19 Cr1 C13 C14 -35.66(16)
C12 C13 C14 C15 179.2(3)
Cr1 C13 C14 C15 -115.7(3)
C12 C13 C14 C19 -3.5(3)
Cr1 C13 C14 C19 61.7(2)
C12 C13 C14 Cr1 -65.2(2)
C2 Cr1 C14 C15 53.3(6)
C12 Cr1 C14 C15 166.8(3)
C13 Cr1 C14 C15 127.4(3)
C3 Cr1 C14 C15 40.2(3)
C1 Cr1 C14 C15 -64.1(4)
C11 Cr1 C14 C15 -150.6(3)
C4 Cr1 C14 C15 2.6(3)
C9 Cr1 C14 C15 -35.3(3)
C19 Cr1 C14 C15 -114.2(3)
C2 Cr1 C14 C19 167.5(5)
C12 Cr1 C14 C19 -79.04(19)
C13 Cr1 C14 C19 -118.4(2)
C3 Cr1 C14 C19 154.33(18)
C1 Cr1 C14 C19 50.1(3)
C11 Cr1 C14 C19 -36.47(17)
C4 Cr1 C14 C19 116.80(18)
C9 Cr1 C14 C19 78.85(19)
C2 Cr1 C14 C13 -74.1(5)
C12 Cr1 C14 C13 39.40(19)
C3 Cr1 C14 C13 -87.2(2)
C1 Cr1 C14 C13 168.5(2)
C11 Cr1 C14 C13 81.97(19)
C4 Cr1 C14 C13 -124.76(19)
C9 Cr1 C14 C13 -162.71(18)
C19 Cr1 C14 C13 118.4(2)
C19 C14 C15 C16 0.4(4)
C13 C14 C15 C16 177.5(3)
Cr1 C14 C15 C16 88.8(3)
C14 C15 C16 C17 -0.5(5)
C15 C16 C17 C18 0.2(6)
C16 C17 C18 C19 0.3(5)
C17 C18 C19 C14 -0.4(4)
C17 C18 C19 C11 -177.7(3)
C17 C18 C19 Cr1 -87.9(4)
C15 C14 C19 C18 0.1(4)
C13 C14 C19 C18 -177.7(3)
Cr1 C14 C19 C18 -120.1(3)
C15 C14 C19 C11 178.0(3)
C13 C14 C19 C11 0.2(3)
Cr1 C14 C19 C11 57.84(19)
C15 C14 C19 Cr1 120.2(3)
C13 C14 C19 Cr1 -57.63(19)
C12 C11 C19 C18 -179.3(3)
C20 C11 C19 C18 -5.9(5)
Cr1 C11 C19 C18 117.0(3)
C12 C11 C19 C14 3.1(3)
C20 C11 C19 C14 176.6(3)
Cr1 C11 C19 C14 -60.6(2)
C12 C11 C19 Cr1 63.7(2)
C20 C11 C19 Cr1 -122.8(3)
C2 Cr1 C19 C18 -57.5(5)
C12 Cr1 C19 C18 -165.9(3)
C13 Cr1 C19 C18 150.9(3)
C3 Cr1 C19 C18 55.8(4)
C1 Cr1 C19 C18 -40.8(3)
C11 Cr1 C19 C18 -126.8(3)
C4 Cr1 C19 C18 33.2(3)
C14 Cr1 C19 C18 113.9(3)
C9 Cr1 C19 C18 -3.0(3)
C2 Cr1 C19 C14 -171.3(3)
C12 Cr1 C19 C14 80.23(19)
C13 Cr1 C19 C14 37.05(17)
C3 Cr1 C19 C14 -58.1(4)
C1 Cr1 C19 C14 -154.74(18)
C11 Cr1 C19 C14 119.3(3)
C4 Cr1 C19 C14 -80.7(2)
C9 Cr1 C19 C14 -116.94(18)
C2 Cr1 C19 C11 69.3(4)
C12 Cr1 C19 C11 -39.09(19)
C13 Cr1 C19 C11 -82.27(19)
C3 Cr1 C19 C11 -177.4(3)
C1 Cr1 C19 C11 85.9(2)
C4 Cr1 C19 C11 160.02(19)
C14 Cr1 C19 C11 -119.3(3)
C9 Cr1 C19 C11 123.74(19)
